data_1508210
loop_
_publ_author_name
'Braunschweig, Holger'
'Ye, Qing'
'Vargas, Alfredo'
'Dewhurst, Rian D.'
'Radacki, Krzysztof'
'Damme, Alexander'

_publ_section_title
;
 Controlled homocatenation of boron on a transition metal.
;
_journal_issue 7
_journal_name_full 'Nature chemistry'
_journal_page_first 563
_journal_page_last 567
_journal_paper_doi 10.1038/nchem.1379
_journal_volume 4
_journal_year 2012
_chemical_formula_moiety 'C36 H62 B4 Fe2 N2 O4 Si4'
_chemical_formula_sum 'C36 H62 B4 Fe2 N2 O4 Si4'
_chemical_formula_weight 854.18
_chemical_name_common
;
?
;
_chemical_name_systematic
; 
?
;
_space_group_IT_number 15
_symmetry_cell_setting monoclinic
_symmetry_space_group_name_Hall '-C 2yc'
_symmetry_space_group_name_H-M 'C 1 2/c 1'
_atom_sites_solution_hydrogens geom
_atom_sites_solution_primary direct
_atom_sites_solution_secondary difmap
_audit_creation_method SHELXL-97
_cell_angle_alpha 90.00
_cell_angle_beta 126.076(4)
_cell_angle_gamma 90.00
_cell_formula_units_Z 4
_cell_length_a 27.394(4)
_cell_length_b 9.3733(13)
_cell_length_c 21.725(3)
_cell_measurement_reflns_used 8072
_cell_measurement_temperature 100(2)
_cell_measurement_theta_max 25.97
_cell_measurement_theta_min 2.36
_cell_volume 4508.6(11)
_computing_cell_refinement 'Saint+ ver. 7.68A (Bruker AXS)'
_computing_data_collection 'APEX2 ver. 2010.3 (Bruker AXS)'
_computing_data_reduction 'Saint+ ver. 7.68A (Bruker AXS)'
_computing_molecular_graphics 'XP ver. 5.1 (Bruker AXS, 1998)'
_computing_publication_material 'SHELXL-97 (Sheldrick, 2008)'
_computing_structure_refinement 'SHELXL-97 (Sheldrick, 2008)'
_computing_structure_solution 'SHELXS-97 (Sheldrick, 2008)'
_diffrn_ambient_temperature 100(2)
_diffrn_measured_fraction_theta_full 0.996
_diffrn_measured_fraction_theta_max 0.992
_diffrn_measurement_device_type 'Bruker APEX-II CCD'
_diffrn_measurement_method '\f and \w scans'
_diffrn_radiation_monochromator 'multi-layer mirror'
_diffrn_radiation_source 'rotating anode'
_diffrn_radiation_type MoK\a
_diffrn_radiation_wavelength 0.71073
_diffrn_reflns_av_R_equivalents 0.0348
_diffrn_reflns_av_sigmaI/netI 0.0224
_diffrn_reflns_limit_h_max 32
_diffrn_reflns_limit_h_min -33
_diffrn_reflns_limit_k_max 11
_diffrn_reflns_limit_k_min -11
_diffrn_reflns_limit_l_max 26
_diffrn_reflns_limit_l_min -26
_diffrn_reflns_number 28406
_diffrn_reflns_theta_full 25.50
_diffrn_reflns_theta_max 25.99
_diffrn_reflns_theta_min 1.84
_exptl_absorpt_coefficient_mu 0.787
_exptl_absorpt_correction_T_max 0.7453
_exptl_absorpt_correction_T_min 0.6244
_exptl_absorpt_correction_type multi-scan
_exptl_absorpt_process_details 'Sadabs 2008/1 (Brucker 2008)'
_exptl_crystal_colour red
_exptl_crystal_density_diffrn 1.258
_exptl_crystal_density_method 'not measured'
_exptl_crystal_description needle
_exptl_crystal_F_000 1808
_exptl_crystal_size_max 0.20
_exptl_crystal_size_mid 0.05
_exptl_crystal_size_min 0.05
_refine_diff_density_max 0.380
_refine_diff_density_min -0.256
_refine_diff_density_rms 0.054
_refine_ls_extinction_method none
_refine_ls_goodness_of_fit_ref 1.041
_refine_ls_hydrogen_treatment constr
_refine_ls_matrix_type full
_refine_ls_number_parameters 245
_refine_ls_number_reflns 4406
_refine_ls_number_restraints 0
_refine_ls_restrained_S_all 1.041
_refine_ls_R_factor_all 0.0358
_refine_ls_R_factor_gt 0.0274
_refine_ls_shift/su_max 0.001
_refine_ls_shift/su_mean 0.000
_refine_ls_structure_factor_coef Fsqd
_refine_ls_weighting_details 'calc w=1/[\s^2^(Fo^2^)+(0.0305P)^2^+6.1218P] where P=(Fo^2^+2Fc^2^)/3'
_refine_ls_weighting_scheme calc
_refine_ls_wR_factor_gt 0.0667
_refine_ls_wR_factor_ref 0.0711
_reflns_number_gt 3770
_reflns_number_total 4406
_reflns_threshold_expression >2sigma(I)
_cod_data_source_file nchem.1379-s3.cif
_cod_data_source_block 3
_cod_depositor_comments
;
The following automatic conversions were performed:

'_symmetry_cell_setting' value 'Monoclinic' changed to 'monoclinic'
according to /home/saulius/struct/CIF-dictionaries/cif_core.dic
dictionary named 'cif_core.dic' version 2.4.1 from 2010-06-29.

Automatic conversion script
Id: cif_fix_values 1891 2012-01-12 08:04:46Z andrius 
;
_cod_original_cell_volume 4508.7(10)
_cod_original_sg_symbol_H-M C2/c
_cod_database_code 1508210

loop_
_symmetry_equiv_pos_as_xyz
'x, y, z'
'-x, y, -z+1/2'
'x+1/2, y+1/2, z'
'-x+1/2, y+1/2, -z+1/2'
'-x, -y, -z'
'x, -y, z-1/2'
'-x+1/2, -y+1/2, -z'
'x+1/2, -y+1/2, z-1/2'

loop_
_atom_site_label
_atom_site_type_symbol
_atom_site_fract_x
_atom_site_fract_y
_atom_site_fract_z
_atom_site_U_iso_or_equiv
_atom_site_adp_type
_atom_site_occupancy
_atom_site_symmetry_multiplicity
_atom_site_calc_flag
_atom_site_refinement_flags
Fe1 Fe 0.047362(10) 0.78940(2) 0.309837(13) 0.01533(8) Uani 1 1 d .
C1 C 0.06308(7) 0.69765(18) 0.39060(10) 0.0205(4) Uani 1 1 d .
O1 O 0.07533(5) 0.63551(14) 0.44366(7) 0.0274(3) Uani 1 1 d .
C2 C 0.09071(8) 0.93925(18) 0.36262(10) 0.0216(4) Uani 1 1 d .
O2 O 0.11862(6) 1.03806(14) 0.39714(8) 0.0330(3) Uani 1 1 d .
B1 B 0.10976(8) 0.7071(2) 0.31298(11) 0.0180(4) Uani 1 1 d .
N1 N 0.15933(6) 0.63085(15) 0.33174(8) 0.0187(3) Uani 1 1 d .
Si1_1 Si 0.22179(2) 0.71895(5) 0.34238(3) 0.02081(12) Uani 1 1 d .
C2_1 C 0.20642(8) 0.9134(2) 0.32890(11) 0.0280(4) Uani 1 1 d .
H2A_1 H 0.1713 0.9319 0.2765 0.042 Uiso 1 1 calc R
H2B_1 H 0.2417 0.9635 0.3385 0.042 Uiso 1 1 calc R
H2C_1 H 0.1981 0.9476 0.3645 0.042 Uiso 1 1 calc R
C3_1 C 0.23358(9) 0.6530(2) 0.27131(11) 0.0336(5) Uani 1 1 d .
H3A_1 H 0.2407 0.5499 0.2774 0.050 Uiso 1 1 calc R
H3B_1 H 0.2687 0.7010 0.2793 0.050 Uiso 1 1 calc R
H3C_1 H 0.1976 0.6736 0.2198 0.050 Uiso 1 1 calc R
C4_1 C 0.29013(8) 0.6838(2) 0.44057(11) 0.0271(4) Uani 1 1 d .
H4A_1 H 0.2818 0.7083 0.4774 0.041 Uiso 1 1 calc R
H4B_1 H 0.3238 0.7419 0.4504 0.041 Uiso 1 1 calc R
H4C_1 H 0.3008 0.5825 0.4457 0.041 Uiso 1 1 calc R
Si1_2 Si 0.16247(2) 0.44962(5) 0.36140(3) 0.02363(12) Uani 1 1 d .
C2_2 C 0.20222(9) 0.3374(2) 0.33292(13) 0.0346(5) Uani 1 1 d .
H2A_2 H 0.1812 0.3440 0.2777 0.052 Uiso 1 1 calc R
H2B_2 H 0.2026 0.2379 0.3470 0.052 Uiso 1 1 calc R
H2C_2 H 0.2438 0.3712 0.3590 0.052 Uiso 1 1 calc R
C3_2 C 0.08451(9) 0.3817(2) 0.31522(13) 0.0321(5) Uani 1 1 d .
H3A_2 H 0.0646 0.4378 0.3326 0.048 Uiso 1 1 calc R
H3B_2 H 0.0861 0.2813 0.3289 0.048 Uiso 1 1 calc R
H3C_2 H 0.0617 0.3903 0.2598 0.048 Uiso 1 1 calc R
C4_2 C 0.20332(9) 0.4413(2) 0.46629(12) 0.0318(4) Uani 1 1 d .
H4A_2 H 0.2457 0.4674 0.4914 0.048 Uiso 1 1 calc R
H4B_2 H 0.2010 0.3441 0.4811 0.048 Uiso 1 1 calc R
H4C_2 H 0.1848 0.5079 0.4817 0.048 Uiso 1 1 calc R
B2 B 0.03551(8) 0.79656(19) 0.21155(11) 0.0180(4) Uani 1 1 d .
C1_3 C 0.05649(7) 0.82695(19) 0.15947(9) 0.0201(4) Uani 1 1 d .
C2_3 C 0.05955(7) 0.9715(2) 0.14245(10) 0.0225(4) Uani 1 1 d .
C3_3 C 0.07580(8) 1.0055(2) 0.09380(11) 0.0314(5) Uani 1 1 d .
C4_3 C 0.08971(9) 0.8958(3) 0.06428(11) 0.0393(5) Uani 1 1 d .
H4_3 H 0.1015 0.9189 0.0321 0.047 Uiso 1 1 calc R
C5_3 C 0.08735(8) 0.7542(3) 0.07926(11) 0.0385(6) Uani 1 1 d .
C6_3 C 0.06983(8) 0.7171(2) 0.12690(10) 0.0271(4) Uani 1 1 d .
C7_3 C 0.04550(8) 1.0923(2) 0.17541(11) 0.0265(4) Uani 1 1 d .
H7A_3 H 0.0105 1.1455 0.1341 0.040 Uiso 1 1 calc R
H7B_3 H 0.0804 1.1562 0.2040 0.040 Uiso 1 1 calc R
H7C_3 H 0.0364 1.0538 0.2096 0.040 Uiso 1 1 calc R
C8_3 C 0.07710(10) 1.1580(3) 0.07294(13) 0.0455(6) Uani 1 1 d .
H8A_3 H 0.0853 1.1602 0.0347 0.068 Uiso 1 1 calc R
H8B_3 H 0.1089 1.2100 0.1185 0.068 Uiso 1 1 calc R
H8C_3 H 0.0380 1.2029 0.0521 0.068 Uiso 1 1 calc R
C9_3 C 0.10193(11) 0.6378(3) 0.04412(14) 0.0600(8) Uani 1 1 d .
H9A_3 H 0.1133 0.6810 0.0132 0.090 Uiso 1 1 calc R
H9B_3 H 0.0664 0.5770 0.0118 0.090 Uiso 1 1 calc R
H9C_3 H 0.1355 0.5800 0.0846 0.090 Uiso 1 1 calc R
C10_3 C 0.06450(9) 0.5627(2) 0.14113(12) 0.0360(5) Uani 1 1 d .
H10A_3 H 0.0374 0.5136 0.0923 0.054 Uiso 1 1 calc R
H10B_3 H 0.0482 0.5561 0.1709 0.054 Uiso 1 1 calc R
H10C_3 H 0.1045 0.5180 0.1695 0.054 Uiso 1 1 calc R

loop_
_atom_site_aniso_label
_atom_site_aniso_U_11
_atom_site_aniso_U_22
_atom_site_aniso_U_33
_atom_site_aniso_U_23
_atom_site_aniso_U_13
_atom_site_aniso_U_12
Fe1 0.01314(12) 0.01368(13) 0.01945(13) -0.00010(10) 0.00975(10) 0.00045(9)
C1 0.0150(8) 0.0189(9) 0.0260(9) -0.0023(7) 0.0113(7) -0.0009(7)
O1 0.0245(6) 0.0290(7) 0.0258(7) 0.0070(6) 0.0132(6) -0.0005(6)
C2 0.0206(8) 0.0177(9) 0.0229(9) 0.0048(7) 0.0108(7) 0.0047(7)
O2 0.0329(7) 0.0187(7) 0.0326(7) -0.0031(6) 0.0111(6) -0.0039(6)
B1 0.0182(9) 0.0140(9) 0.0221(9) -0.0011(8) 0.0120(8) -0.0035(7)
N1 0.0152(7) 0.0162(7) 0.0240(7) 0.0004(6) 0.0111(6) 0.0009(6)
Si1_1 0.0141(2) 0.0253(3) 0.0230(2) 0.0010(2) 0.0110(2) 0.00054(19)
C2_1 0.0207(9) 0.0269(10) 0.0328(10) 0.0038(8) 0.0137(8) -0.0040(8)
C3_1 0.0243(9) 0.0494(13) 0.0326(10) -0.0025(10) 0.0199(9) -0.0008(9)
C4_1 0.0184(8) 0.0335(10) 0.0272(9) 0.0014(8) 0.0123(8) 0.0015(8)
Si1_2 0.0222(2) 0.0159(2) 0.0336(3) 0.0022(2) 0.0169(2) 0.00489(19)
C2_2 0.0352(11) 0.0238(10) 0.0475(12) 0.0000(9) 0.0258(10) 0.0092(8)
C3_2 0.0316(10) 0.0155(9) 0.0516(12) -0.0012(9) 0.0259(10) -0.0012(8)
C4_2 0.0322(10) 0.0268(10) 0.0381(11) 0.0093(9) 0.0216(9) 0.0070(8)
B2 0.0167(9) 0.0123(9) 0.0229(9) -0.0038(7) 0.0105(8) -0.0011(7)
C1_3 0.0111(7) 0.0283(9) 0.0184(8) -0.0059(7) 0.0074(7) -0.0019(7)
C2_3 0.0132(8) 0.0332(10) 0.0192(9) -0.0002(8) 0.0085(7) -0.0034(7)
C3_3 0.0152(8) 0.0560(13) 0.0205(9) 0.0041(9) 0.0091(7) -0.0049(9)
C4_3 0.0200(9) 0.0778(17) 0.0226(10) -0.0005(11) 0.0139(8) -0.0045(10)
C5_3 0.0167(9) 0.0721(17) 0.0227(10) -0.0187(10) 0.0095(8) 0.0013(9)
C6_3 0.0137(8) 0.0394(11) 0.0230(9) -0.0120(8) 0.0079(7) -0.0001(8)
C7_3 0.0264(9) 0.0219(9) 0.0323(10) 0.0036(8) 0.0179(8) -0.0022(7)
C8_3 0.0277(10) 0.0695(16) 0.0383(12) 0.0209(12) 0.0189(10) -0.0039(11)
C9_3 0.0371(13) 0.102(2) 0.0447(14) -0.0346(15) 0.0262(11) 0.0007(14)
C10_3 0.0230(10) 0.0350(11) 0.0388(12) -0.0188(9) 0.0119(9) 0.0030(8)

loop_
_atom_type_symbol
_atom_type_description
_atom_type_scat_dispersion_real
_atom_type_scat_dispersion_imag
_atom_type_scat_source
C C 0.0033 0.0016 'International Tables Vol C Tables 4.2.6.8 and 6.1.1.4'
H H 0.0000 0.0000 'International Tables Vol C Tables 4.2.6.8 and 6.1.1.4'
B B 0.0013 0.0007 'International Tables Vol C Tables 4.2.6.8 and 6.1.1.4'
N N 0.0061 0.0033 'International Tables Vol C Tables 4.2.6.8 and 6.1.1.4'
O O 0.0106 0.0060 'International Tables Vol C Tables 4.2.6.8 and 6.1.1.4'
Si Si 0.0817 0.0704 'International Tables Vol C Tables 4.2.6.8 and 6.1.1.4'
Fe Fe 0.3463 0.8444 'International Tables Vol C Tables 4.2.6.8 and 6.1.1.4'

loop_
_geom_angle_atom_site_label_1
_geom_angle_atom_site_label_2
_geom_angle_atom_site_label_3
_geom_angle
_geom_angle_site_symmetry_1
_geom_angle_site_symmetry_3
C2 Fe1 C1 93.74(8) . .
C2 Fe1 B1 93.14(8) . .
C1 Fe1 B1 94.67(8) . .
C2 Fe1 B2 107.31(8) . .
C1 Fe1 B2 152.31(8) . .
B1 Fe1 B2 67.02(8) . .
C2 Fe1 B2 110.92(8) . 2
C1 Fe1 B2 80.16(8) . 2
B1 Fe1 B2 155.59(8) . 2
B2 Fe1 B2 107.65(7) . 2
C2 Fe1 Fe1 126.98(5) . 2
C1 Fe1 Fe1 124.24(5) . 2
B1 Fe1 Fe1 115.89(6) . 2
B2 Fe1 Fe1 55.27(6) . 2
B2 Fe1 Fe1 52.52(6) 2 2
O1 C1 Fe1 177.28(15) . .
O2 C2 Fe1 179.31(17) . .
N1 B1 Fe1 165.56(16) . .
N1 B1 B2 134.36(15) . .
Fe1 B1 B2 59.30(8) . .
B1 N1 Si1_1 120.26(12) . .
B1 N1 Si1_2 115.44(12) . .
Si1_1 N1 Si1_2 123.30(8) . .
N1 Si1_1 C2_1 108.82(8) . .
N1 Si1_1 C3_1 111.11(8) . .
C2_1 Si1_1 C3_1 109.25(10) . .
N1 Si1_1 C4_1 107.85(8) . .
C2_1 Si1_1 C4_1 109.69(9) . .
C3_1 Si1_1 C4_1 110.10(9) . .
Si1_1 C2_1 H2A_1 109.5 . .
Si1_1 C2_1 H2B_1 109.5 . .
H2A_1 C2_1 H2B_1 109.5 . .
Si1_1 C2_1 H2C_1 109.5 . .
H2A_1 C2_1 H2C_1 109.5 . .
H2B_1 C2_1 H2C_1 109.5 . .
Si1_1 C3_1 H3A_1 109.5 . .
Si1_1 C3_1 H3B_1 109.5 . .
H3A_1 C3_1 H3B_1 109.5 . .
Si1_1 C3_1 H3C_1 109.5 . .
H3A_1 C3_1 H3C_1 109.5 . .
H3B_1 C3_1 H3C_1 109.5 . .
Si1_1 C4_1 H4A_1 109.5 . .
Si1_1 C4_1 H4B_1 109.5 . .
H4A_1 C4_1 H4B_1 109.5 . .
Si1_1 C4_1 H4C_1 109.5 . .
H4A_1 C4_1 H4C_1 109.5 . .
H4B_1 C4_1 H4C_1 109.5 . .
N1 Si1_2 C4_2 110.25(8) . .
N1 Si1_2 C3_2 109.42(8) . .
C4_2 Si1_2 C3_2 108.58(10) . .
N1 Si1_2 C2_2 109.15(9) . .
C4_2 Si1_2 C2_2 109.65(10) . .
C3_2 Si1_2 C2_2 109.78(10) . .
Si1_2 C2_2 H2A_2 109.5 . .
Si1_2 C2_2 H2B_2 109.5 . .
H2A_2 C2_2 H2B_2 109.5 . .
Si1_2 C2_2 H2C_2 109.5 . .
H2A_2 C2_2 H2C_2 109.5 . .
H2B_2 C2_2 H2C_2 109.5 . .
Si1_2 C3_2 H3A_2 109.5 . .
Si1_2 C3_2 H3B_2 109.5 . .
H3A_2 C3_2 H3B_2 109.5 . .
Si1_2 C3_2 H3C_2 109.5 . .
H3A_2 C3_2 H3C_2 109.5 . .
H3B_2 C3_2 H3C_2 109.5 . .
Si1_2 C4_2 H4A_2 109.5 . .
Si1_2 C4_2 H4B_2 109.5 . .
H4A_2 C4_2 H4B_2 109.5 . .
Si1_2 C4_2 H4C_2 109.5 . .
H4A_2 C4_2 H4C_2 109.5 . .
H4B_2 C4_2 H4C_2 109.5 . .
C1_3 B2 Fe1 153.55(13) . .
C1_3 B2 Fe1 132.51(13) . 2
Fe1 B2 Fe1 72.22(7) . 2
C1_3 B2 B1 106.83(12) . .
Fe1 B2 B1 53.68(7) . .
Fe1 B2 B1 119.18(11) 2 .
C6_3 C1_3 C2_3 119.51(17) . .
C6_3 C1_3 B2 122.77(17) . .
C2_3 C1_3 B2 117.67(15) . .
C3_3 C2_3 C1_3 120.42(18) . .
C3_3 C2_3 C7_3 118.07(17) . .
C1_3 C2_3 C7_3 121.51(15) . .
C4_3 C3_3 C2_3 118.5(2) . .
C4_3 C3_3 C8_3 120.38(19) . .
C2_3 C3_3 C8_3 121.1(2) . .
C5_3 C4_3 C3_3 123.00(19) . .
C5_3 C4_3 H4_3 118.5 . .
C3_3 C4_3 H4_3 118.5 . .
C4_3 C5_3 C6_3 119.51(19) . .
C4_3 C5_3 C9_3 120.8(2) . .
C6_3 C5_3 C9_3 119.7(2) . .
C1_3 C6_3 C5_3 119.02(19) . .
C1_3 C6_3 C10_3 120.85(18) . .
C5_3 C6_3 C10_3 120.13(18) . .
C2_3 C7_3 H7A_3 109.5 . .
C2_3 C7_3 H7B_3 109.5 . .
H7A_3 C7_3 H7B_3 109.5 . .
C2_3 C7_3 H7C_3 109.5 . .
H7A_3 C7_3 H7C_3 109.5 . .
H7B_3 C7_3 H7C_3 109.5 . .
C3_3 C8_3 H8A_3 109.5 . .
C3_3 C8_3 H8B_3 109.5 . .
H8A_3 C8_3 H8B_3 109.5 . .
C3_3 C8_3 H8C_3 109.5 . .
H8A_3 C8_3 H8C_3 109.5 . .
H8B_3 C8_3 H8C_3 109.5 . .
C5_3 C9_3 H9A_3 109.5 . .
C5_3 C9_3 H9B_3 109.5 . .
H9A_3 C9_3 H9B_3 109.5 . .
C5_3 C9_3 H9C_3 109.5 . .
H9A_3 C9_3 H9C_3 109.5 . .
H9B_3 C9_3 H9C_3 109.5 . .
C6_3 C10_3 H10A_3 109.5 . .
C6_3 C10_3 H10B_3 109.5 . .
H10A_3 C10_3 H10B_3 109.5 . .
C6_3 C10_3 H10C_3 109.5 . .
H10A_3 C10_3 H10C_3 109.5 . .
H10B_3 C10_3 H10C_3 109.5 . .

loop_
_geom_bond_atom_site_label_1
_geom_bond_atom_site_label_2
_geom_bond_distance
_geom_bond_site_symmetry_2
Fe1 C2 1.7590(18) .
Fe1 C1 1.7646(19) .
Fe1 B1 1.839(2) .
Fe1 B2 1.963(2) .
Fe1 B2 2.0328(19) 2
Fe1 Fe1 2.3554(5) 2
C1 O1 1.151(2) .
C2 O2 1.153(2) .
B1 N1 1.367(2) .
B1 B2 2.102(3) .
N1 Si1_1 1.7880(14) .
N1 Si1_2 1.8008(15) .
Si1_1 C2_1 1.855(2) .
Si1_1 C3_1 1.859(2) .
Si1_1 C4_1 1.8603(19) .
C2_1 H2A_1 0.9800 .
C2_1 H2B_1 0.9800 .
C2_1 H2C_1 0.9800 .
C3_1 H3A_1 0.9800 .
C3_1 H3B_1 0.9800 .
C3_1 H3C_1 0.9800 .
C4_1 H4A_1 0.9800 .
C4_1 H4B_1 0.9800 .
C4_1 H4C_1 0.9800 .
Si1_2 C4_2 1.857(2) .
Si1_2 C3_2 1.8572(19) .
Si1_2 C2_2 1.862(2) .
C2_2 H2A_2 0.9800 .
C2_2 H2B_2 0.9800 .
C2_2 H2C_2 0.9800 .
C3_2 H3A_2 0.9800 .
C3_2 H3B_2 0.9800 .
C3_2 H3C_2 0.9800 .
C4_2 H4A_2 0.9800 .
C4_2 H4B_2 0.9800 .
C4_2 H4C_2 0.9800 .
B2 C1_3 1.568(3) .
B2 Fe1 2.0328(19) 2
C1_3 C6_3 1.414(3) .
C1_3 C2_3 1.420(3) .
C2_3 C3_3 1.404(3) .
C2_3 C7_3 1.506(3) .
C3_3 C4_3 1.379(3) .
C3_3 C8_3 1.506(3) .
C4_3 C5_3 1.377(4) .
C4_3 H4_3 0.9500 .
C5_3 C6_3 1.417(3) .
C5_3 C9_3 1.514(3) .
C6_3 C10_3 1.504(3) .
C7_3 H7A_3 0.9800 .
C7_3 H7B_3 0.9800 .
C7_3 H7C_3 0.9800 .
C8_3 H8A_3 0.9800 .
C8_3 H8B_3 0.9800 .
C8_3 H8C_3 0.9800 .
C9_3 H9A_3 0.9800 .
C9_3 H9B_3 0.9800 .
C9_3 H9C_3 0.9800 .
C10_3 H10A_3 0.9800 .
C10_3 H10B_3 0.9800 .
C10_3 H10C_3 0.9800 .

loop_
_geom_torsion_atom_site_label_1
_geom_torsion_atom_site_label_2
_geom_torsion_atom_site_label_3
_geom_torsion_atom_site_label_4
_geom_torsion
_geom_torsion_site_symmetry_1
_geom_torsion_site_symmetry_4
C2 Fe1 B1 N1 89.9(6) . .
C1 Fe1 B1 N1 -4.2(6) . .
B2 Fe1 B1 N1 -162.7(6) . .
B2 Fe1 B1 N1 -80.6(6) 2 .
Fe1 Fe1 B1 N1 -136.0(6) 2 .
C2 Fe1 B1 B2 -107.48(8) . .
C1 Fe1 B1 B2 158.50(8) . .
B2 Fe1 B1 B2 82.09(19) 2 .
Fe1 Fe1 B1 B2 26.65(8) 2 .
Fe1 B1 N1 Si1_1 -124.1(5) . .
B2 B1 N1 Si1_1 77.0(2) . .
Fe1 B1 N1 Si1_2 44.9(6) . .
B2 B1 N1 Si1_2 -114.13(17) . .
B1 N1 Si1_1 C2_1 2.78(17) . .
Si1_2 N1 Si1_1 C2_1 -165.23(10) . .
B1 N1 Si1_1 C3_1 -117.54(15) . .
Si1_2 N1 Si1_1 C3_1 74.45(12) . .
B1 N1 Si1_1 C4_1 121.71(15) . .
Si1_2 N1 Si1_1 C4_1 -46.31(12) . .
B1 N1 Si1_2 C4_2 -90.95(14) . .
Si1_1 N1 Si1_2 C4_2 77.60(11) . .
B1 N1 Si1_2 C3_2 28.41(16) . .
Si1_1 N1 Si1_2 C3_2 -163.05(10) . .
B1 N1 Si1_2 C2_2 148.55(14) . .
Si1_1 N1 Si1_2 C2_2 -42.90(13) . .
C2 Fe1 B2 C1_3 38.1(3) . .
C1 Fe1 B2 C1_3 -99.7(3) . .
B1 Fe1 B2 C1_3 -47.9(3) . .
B2 Fe1 B2 C1_3 157.5(2) 2 .
Fe1 Fe1 B2 C1_3 161.5(3) 2 .
C2 Fe1 B2 Fe1 -123.41(7) . 2
C1 Fe1 B2 Fe1 98.76(15) . 2
B1 Fe1 B2 Fe1 150.59(8) . 2
B2 Fe1 B2 Fe1 -3.96(11) 2 2
C2 Fe1 B2 B1 86.00(9) . .
C1 Fe1 B2 B1 -51.83(17) . .
B2 Fe1 B2 B1 -154.56(8) 2 .
Fe1 Fe1 B2 B1 -150.59(8) 2 .
N1 B1 B2 C1_3 -26.2(2) . .
Fe1 B1 B2 C1_3 159.80(13) . .
N1 B1 B2 Fe1 174.0(2) . .
N1 B1 B2 Fe1 141.66(17) . 2
Fe1 B1 B2 Fe1 -32.38(9) . 2
Fe1 B2 C1_3 C6_3 106.9(3) . .
Fe1 B2 C1_3 C6_3 -97.3(2) 2 .
B1 B2 C1_3 C6_3 68.24(18) . .
Fe1 B2 C1_3 C2_3 -75.7(3) . .
Fe1 B2 C1_3 C2_3 80.1(2) 2 .
B1 B2 C1_3 C2_3 -114.39(15) . .
C6_3 C1_3 C2_3 C3_3 -0.1(2) . .
B2 C1_3 C2_3 C3_3 -177.58(15) . .
C6_3 C1_3 C2_3 C7_3 179.72(16) . .
B2 C1_3 C2_3 C7_3 2.3(2) . .
C1_3 C2_3 C3_3 C4_3 -1.2(3) . .
C7_3 C2_3 C3_3 C4_3 178.97(16) . .
C1_3 C2_3 C3_3 C8_3 177.79(17) . .
C7_3 C2_3 C3_3 C8_3 -2.1(3) . .
C2_3 C3_3 C4_3 C5_3 1.2(3) . .
C8_3 C3_3 C4_3 C5_3 -177.78(19) . .
C3_3 C4_3 C5_3 C6_3 0.1(3) . .
C3_3 C4_3 C5_3 C9_3 178.81(19) . .
C2_3 C1_3 C6_3 C5_3 1.4(2) . .
B2 C1_3 C6_3 C5_3 178.76(16) . .
C2_3 C1_3 C6_3 C10_3 -177.43(16) . .
B2 C1_3 C6_3 C10_3 -0.1(3) . .
C4_3 C5_3 C6_3 C1_3 -1.5(3) . .
C9_3 C5_3 C6_3 C1_3 179.85(17) . .
C4_3 C5_3 C6_3 C10_3 177.42(17) . .
C9_3 C5_3 C6_3 C10_3 -1.3(3) . .
